data_2200402
loop_
_publ_author_name
'Mahmoudkhani, Amir H.'
'Langer, Vratislav'

_publ_section_title
;
 Pillared layered hydrogen-bonded network in hexamethylenediammonium
 hydrogenphosphite
;
_journal_issue 9
_journal_name_full 'Acta Crystallographica Section E'
_journal_page_first o866
_journal_page_last o868
_journal_paper_doi 10.1107/S1600536801013587
_journal_volume 57
_journal_year 2001
_chemical_formula_iupac 'C6 H18 N2 2+, 2H2 P O3 1-'
_chemical_formula_moiety 'C6 H18 N2 2+, 2H2 P O3 1-'
_chemical_formula_sum 'C6 H22 N2 O6 P2'
_chemical_formula_weight 280.20
_chemical_name_systematic
;
Hexamethylenediammonium hydrogenphosphite
;
_space_group_IT_number 14
_symmetry_cell_setting monoclinic
_symmetry_space_group_name_Hall '-P 2yn'
_symmetry_space_group_name_H-M 'P 1 21/n 1'
_audit_creation_method SHELXTL
_cell_angle_alpha 90.00
_cell_angle_beta 94.7510(10)
_cell_angle_gamma 90.00
_cell_formula_units_Z 2
_cell_length_a 4.9330(3)
_cell_length_b 8.9074(5)
_cell_length_c 14.8407(8)
_cell_measurement_reflns_used 2831
_cell_measurement_temperature 183(2)
_cell_measurement_theta_max 25
_cell_measurement_theta_min 1
_cell_volume 649.86(6)
_computing_cell_refinement 'SAINT (Siemens, 1995)'
_computing_data_collection 'SMART (Siemens, 1995)'
_computing_data_reduction 'SAINT and SADABS (Sheldrick, 2001)'
_computing_molecular_graphics 'DIAMOND (Brandenburg, 2000)'
_computing_structure_refinement SHELXTL
_computing_structure_solution 'SHELXTL (Bruker, 2001)'
_diffrn_ambient_temperature 183(2)
_diffrn_detector_area_resol_mean no
_diffrn_measured_fraction_theta_full .998
_diffrn_measured_fraction_theta_max .998
_diffrn_measurement_device_type 'Siemens SMART CCD'
_diffrn_measurement_method \w
_diffrn_radiation_monochromator graphite
_diffrn_radiation_source 'fine-focus sealed tube'
_diffrn_radiation_type MoK\a
_diffrn_radiation_wavelength .71073
_diffrn_reflns_av_R_equivalents .0419
_diffrn_reflns_av_sigmaI/netI .0426
_diffrn_reflns_limit_h_max 6
_diffrn_reflns_limit_h_min -6
_diffrn_reflns_limit_k_max 9
_diffrn_reflns_limit_k_min -11
_diffrn_reflns_limit_l_max 18
_diffrn_reflns_limit_l_min -16
_diffrn_reflns_number 4004
_diffrn_reflns_theta_full 26.07
_diffrn_reflns_theta_max 26.07
_diffrn_reflns_theta_min 2.67
_diffrn_standards_decay_% none
_diffrn_standards_interval_count no
_diffrn_standards_interval_time no
_diffrn_standards_number no
_exptl_absorpt_coefficient_mu .350
_exptl_absorpt_correction_T_max .9930
_exptl_absorpt_correction_T_min .9461
_exptl_absorpt_correction_type multi-scan
_exptl_absorpt_process_details '(SADABS; Sheldrick, 2001)'
_exptl_crystal_colour colorless
_exptl_crystal_density_diffrn 1.432
_exptl_crystal_density_method 'not measured'
_exptl_crystal_description parallelipide
_exptl_crystal_F_000 300
_exptl_crystal_size_max .16
_exptl_crystal_size_mid .08
_exptl_crystal_size_min .02
_refine_diff_density_max .399
_refine_diff_density_min -.343
_refine_ls_extinction_method none
_refine_ls_goodness_of_fit_ref 1.042
_refine_ls_hydrogen_treatment mixed
_refine_ls_matrix_type full
_refine_ls_number_parameters 93
_refine_ls_number_reflns 1284
_refine_ls_number_restraints 4
_refine_ls_restrained_S_all 1.042
_refine_ls_R_factor_all .0576
_refine_ls_R_factor_gt .0426
_refine_ls_shift/su_max <0.001
_refine_ls_shift/su_mean .000
_refine_ls_structure_factor_coef Fsqd
_refine_ls_weighting_details 'calc w = 1/[\s^2^(Fo^2^)+(0.0641P)^2^+0.4391P] where P = (Fo^2^+2Fc^2^)/3'
_refine_ls_weighting_scheme calc
_refine_ls_wR_factor_ref .1173
_reflns_number_gt 1049
_reflns_number_total 1284
_reflns_threshold_expression I>2\s(I)
_cod_data_source_file bt6077.cif
_cod_data_source_block I
_cod_original_sg_symbol_H-M 'P 21/n'
_cod_database_code 2200402
_cod_database_fobs_code 2200402

loop_
_symmetry_equiv_pos_as_xyz
'x, y, z'
'-x+1/2, y+1/2, -z+1/2'
'-x, -y, -z'
'x-1/2, -y-1/2, z-1/2'

loop_
_atom_site_label
_atom_site_fract_x
_atom_site_fract_y
_atom_site_fract_z
_atom_site_U_iso_or_equiv
_atom_site_adp_type
_atom_site_calc_flag
_atom_site_refinement_flags
_atom_site_occupancy
_atom_site_disorder_assembly
_atom_site_disorder_group
_atom_site_type_symbol
P1 .05324(12) .12340(7) .61326(4) .0182(2) Uani d . 1 . . P
O1 -.2067(3) .0477(2) .63477(13) .0272(5) Uani d . 1 . . O
O2 .1354(4) .2562(2) .67105(12) .0267(5) Uani d . 1 . . O
O3 .2752(4) -.0031(2) .61785(15) .0302(5) Uani d D 1 . . O
N1 -.1298(5) -.2250(3) .72491(15) .0219(5) Uani d D 1 . . N
C1 -.1121(5) -.3440(3) .65508(17) .0222(6) Uani d . 1 . . C
H1A -.0475 -.4384 .6848 .027 Uiso calc R 1 . . H
H1B .0222 -.3137 .6125 .027 Uiso calc R 1 . . H
C2 -.3850(5) -.3714(3) .60280(17) .0220(6) Uani d . 1 . . C
H2A -.4570 -.2751 .5775 .026 Uiso calc R 1 . . H
H2B -.5151 -.4101 .6446 .026 Uiso calc R 1 . . H
C3 -.3630(5) -.4838(3) .52585(18) .0224(6) Uani d . 1 . . C
H3A -.2366 -.4436 .4833 .027 Uiso calc R 1 . . H
H3B -.2853 -.5788 .5511 .027 Uiso calc R 1 . . H
H1 .027(5) .154(3) .5297(16) .011(6) Uiso d . 1 . . H
H13 -.269(5) -.240(3) .7564(17) .021(7) Uiso d D 1 . . H
H12 .021(5) -.225(4) .7608(19) .039(9) Uiso d D 1 . . H
H11 -.152(7) -.138(2) .699(2) .034(9) Uiso d D 1 . . H
H3 .432(4) .022(4) .624(2) .041(10) Uiso d D 1 . . H

loop_
_atom_site_aniso_label
_atom_site_aniso_U_11
_atom_site_aniso_U_22
_atom_site_aniso_U_33
_atom_site_aniso_U_12
_atom_site_aniso_U_13
_atom_site_aniso_U_23
P1 .0164(4) .0182(4) .0200(4) .0012(2) .0003(2) .0002(3)
O1 .0167(9) .0277(11) .0374(11) .0023(7) .0039(8) .0064(9)
O2 .0295(10) .0208(10) .0284(10) .0024(8) -.0051(8) -.0053(8)
O3 .0166(10) .0204(10) .0535(13) .0011(8) .0027(9) -.0037(9)
N1 .0207(11) .0224(13) .0223(12) -.0025(9) .0000(9) .0022(9)
C1 .0217(13) .0207(13) .0239(13) .0021(10) .0002(10) -.0002(10)
C2 .0173(12) .0226(14) .0258(13) .0027(10) .0004(10) -.0028(11)
C3 .0172(13) .0219(13) .0279(13) .0035(10) .0002(10) -.0016(11)

loop_
_atom_type_symbol
_atom_type_description
_atom_type_scat_dispersion_real
_atom_type_scat_dispersion_imag
_atom_type_scat_source
C C .0033 .0016 'International Tables Vol C Tables 4.2.6.8 and 6.1.1.4'
H H .0000 .0000 'International Tables Vol C Tables 4.2.6.8 and 6.1.1.4'
N N .0061 .0033 'International Tables Vol C Tables 4.2.6.8 and 6.1.1.4'
O O .0106 .0060 'International Tables Vol C Tables 4.2.6.8 and 6.1.1.4'
P P .1023 .0942 'International Tables Vol C Tables 4.2.6.8 and 6.1.1.4'

loop_
_geom_angle_atom_site_label_1
_geom_angle_atom_site_label_2
_geom_angle_atom_site_label_3
_geom_angle_site_symmetry_1
_geom_angle
_geom_angle_publ_flag
O1 P1 H1 . 106.4(11) yes
O1 P1 O3 . 105.82(11) yes
O2 P1 H1 . 113.1(11) yes
O2 P1 O1 . 115.29(12) yes
O2 P1 O3 . 112.83(10) yes
O3 P1 H1 . 102.3(11) yes
P1 O3 H3 . 118(3) yes
C1 N1 H13 . 110.9(19) ?
C1 N1 H12 . 109(2) ?
H13 N1 H12 . 110(3) ?
C1 N1 H11 . 110(2) ?
H13 N1 H11 . 108(3) ?
H12 N1 H11 . 110(3) ?
N1 C1 C2 . 111.7(2) ?
N1 C1 H1A . 109.3 ?
C2 C1 H1A . 109.3 ?
N1 C1 H1B . 109.3 ?
C2 C1 H1B . 109.3 ?
H1A C1 H1B . 107.9 ?
C1 C2 C3 . 111.9(2) ?
C1 C2 H2A . 109.2 ?
C3 C2 H2A . 109.2 ?
C1 C2 H2B . 109.2 ?
C3 C2 H2B . 109.2 ?
H2A C2 H2B . 107.9 ?
C3 C3 C2 3_446 112.6(3) ?
C3 C3 H3A 3_446 109.1 ?
C2 C3 H3A . 109.1 ?
C3 C3 H3B 3_446 109.1 ?
C2 C3 H3B . 109.1 ?
H3A C3 H3B . 107.8 ?

loop_
_geom_bond_atom_site_label_1
_geom_bond_atom_site_label_2
_geom_bond_site_symmetry_2
_geom_bond_distance
_geom_bond_publ_flag
P1 O1 . 1.5060(19) yes
P1 O2 . 1.4974(19) yes
P1 O3 . 1.5686(19) yes
P1 H1 . 1.27(2) yes
O3 H3 . .80(2) ?
N1 C1 . 1.490(3) ?
N1 H13 . .87(2) ?
N1 H12 . .87(2) ?
N1 H11 . .87(2) ?
C1 C2 . 1.517(3) ?
C1 H1A . .99 ?
C1 H1B . .99 ?
C2 C3 . 1.529(4) ?
C2 H2A . .99 ?
C2 H2B . .99 ?
C3 C3 3_446 1.526(5) ?
C3 H3A . .99 ?
C3 H3B . .99 ?

loop_
_geom_hbond_atom_site_label_D
_geom_hbond_atom_site_label_H
_geom_hbond_atom_site_label_A
_geom_hbond_site_symmetry_A
_geom_hbond_distance_DH
_geom_hbond_distance_HA
_geom_hbond_distance_DA
_geom_hbond_angle_DHA
O3 H3 O1[a] 1_655 .80(2) 1.79(2) 2.587(3) 171(4)
N1 H11 O1[b] . .87(2) 1.91(2) 2.784(3) 177(3)
N1 H12 O2[c] 2_546 .87(2) 1.91(2) 2.781(3) 173(3)
N1 H13 O1[d] 2_446 .87(2) 2.50(3) 3.060(3) 123(2)
N1 H13 O2[e] 2_446 .87(2) 2.18(2) 3.045(3) 171(3)
